data_7222705
loop_
_publ_author_name
'Pocha, R.'
'Johrendt, D.'

_publ_section_title
;
 Kristallstrukturen und elektronische Eigenschaften von Ge1/3 Nb S2 und
 Ge1/4 Nb S2
;
_journal_name_full
;
Zeitschrift fuer Naturforschung, Teil B. Anorganische Chemie, Organische 
Chemie (42,1987-)
;
_journal_page_first 1367
_journal_page_last 1374
_journal_volume 57
_journal_year 2002
_chemical_formula_sum 'Ge0.26 Nb S2'
_space_group_IT_number 194
_symmetry_space_group_name_Hall '-P 6c 2c'
_symmetry_space_group_name_H-M 'P 63/m m c'
_cell_angle_alpha 90
_cell_angle_beta 90
_cell_angle_gamma 120
_cell_formula_units_Z 6
_cell_length_a 3.339
_cell_length_b 3.339
_cell_length_c 37.326
_cell_volume 360.392
_citation_journal_id_ASTM ZNBSEN
_cod_data_source_file Pocha_ZNBSEN_2002_825.cif
_cod_data_source_block Ge0.26Nb1S2
_cod_original_cell_volume 360.3918
_cod_original_formula_sum 'Ge0.26 Nb1 S2'
_cod_database_code 7222705

loop_
_symmetry_equiv_pos_as_xyz
x,y,z
x-y,x,z+1/2
-y,x-y,z
-x,-y,z+1/2
-x+y,-x,z
y,-x+y,z+1/2
-y,-x,-z+1/2
x-y,-y,-z
x,x-y,-z+1/2
y,x,-z
-x+y,y,-z+1/2
-x,-x+y,-z
-x,-y,-z
-x+y,-x,-z-1/2
y,-x+y,-z
x,y,-z-1/2
x-y,x,-z
-y,x-y,-z-1/2
y,x,z-1/2
-x+y,y,z
-x,-x+y,z-1/2
-y,-x,z
x-y,-y,z-1/2
x,x-y,z

loop_
_atom_site_label
_atom_site_type_symbol
_atom_site_fract_x
_atom_site_fract_y
_atom_site_fract_z
_atom_site_occupancy
_atom_site_U_iso_or_equiv
Nb2 Nb+3 -0.3333 0.3333 0.25 1 0.0
Ge1 Ge+2 0 0 0 0.325 0.0
Nb1 Nb+3 0 0 0.090885 1 0.0
S1 S-2 0 0 0.29201 1 0.0
Ge2 Ge+3 0.6667 -0.6667 0.16452 0.233 0.0
S2 S-2 0.3333 -0.3333 0.04835 1 0.0
S3 S-2 0.3333 -0.3333 0.13237 1 0.0
